data_1526816
loop_
_publ_author_name
'Laligant, Y.'

_publ_section_title
;
 X-ray and TEM studies of Cd Te Mo O6 and Co Te Mo O6: a new
 superstructure of fluorite type with cation and anion deficiencies ((vac)
 Co Te Mo) ((vac)2 O6)
;
_journal_name_full 'Journal of Solid State Chemistry'
_journal_page_first 401
_journal_page_last 408
_journal_volume 160
_journal_year 2001
_chemical_formula_sum 'Cd Mo O6 Te'
_chemical_name_systematic 'Cd Te Mo O6'
_space_group_IT_number 113
_symmetry_space_group_name_Hall 'P -4 2ab'
_symmetry_space_group_name_H-M 'P -4 21 m'
_cell_angle_alpha 90
_cell_angle_beta 90
_cell_angle_gamma 90
_cell_formula_units_Z 2
_cell_length_a 5.284
_cell_length_b 5.284
_cell_length_c 9.0595
_cell_volume 252.947
_citation_journal_id_ASTM JSSCBI
_cod_data_source_file Laligant_JSSCBI_2001_1641.cif
_cod_data_source_block Cd1Mo1O6Te1
_cod_original_cell_volume 252.9472
_cod_original_formula_sum 'Cd1 Mo1 O6 Te1'
_cod_database_code 1526816

loop_
_symmetry_equiv_pos_as_xyz
x,y,z
y,-x,-z
-x,-y,z
-y,x,-z
x+1/2,-y+1/2,-z
-y+1/2,-x+1/2,z
-x+1/2,y+1/2,-z
y+1/2,x+1/2,z

loop_
_atom_site_label
_atom_site_type_symbol
_atom_site_fract_x
_atom_site_fract_y
_atom_site_fract_z
_atom_site_occupancy
_atom_site_U_iso_or_equiv
O2 O-2 0.219 0.719 0.704 1 0.0
Te1 Te+4 0 0.5 0.2421 1 0.0
O1 O-2 0.304 0.804 0.066 1 0.0
Mo1 Mo+6 0 0.5 0.8148 1 0.0
O3 O-2 0.202 0.702 0.387 1 0.0
Cd1 Cd+2 0 0 0.5 1 0.0
